data_1529332
loop_
_publ_author_name
'M.S. Molokeev'
'S.V. Misyul'

_publ_section_title
;
 Processes of ordering of structural elements, critical and noncritical
 parameters of phase transitions in the (NH4)3WO3F3 crystal
;
_journal_issue 1
_journal_name_full 'Physics of the Solid State'
_journal_page_first 155
_journal_page_last 165
_journal_paper_doi 10.1134/S1063783412010222
_journal_volume 54
_journal_year 2012
_chemical_formula_sum 'F18 H48 N18 O18 W6'
_space_group_IT_number 2
_symmetry_space_group_name_Hall '-P 1'
_symmetry_space_group_name_H-M 'P -1'
_cell_angle_alpha 90.092(3)
_cell_angle_beta 90.509(3)
_cell_angle_gamma 90.231(5)
_cell_formula_units_Z 6
_cell_length_a 6.4537(5)
_cell_length_b 9.1507(4)
_cell_length_c 19.2771(7)
_cell_volume 1138.37(11)
_diffrn_measurement_device_type
;
D8 ADVANCE Bruker
;
_diffrn_radiation_monochromator none
_diffrn_radiation_probe x-ray
_diffrn_radiation_type
;
 Cu K\a~1~~2~
;
_pd_meas_scan_method step
_pd_spec_mount_mode reflection
_cod_data_source_file NH43WO3F3_133K.cif
_cod_data_source_block b
_cod_original_cell_volume 1138.4(1)
_cod_original_sg_symbol_Hall '-P 1                '
_cod_original_sg_symbol_H-M 'P -1                '
_cod_original_formula_sum 'W6 F18 O18 N18 H48 '
_cod_database_code 1529332
_cod_database_fobs_code 1529332

loop_
_symmetry_equiv_pos_site_id
_symmetry_equiv_pos_as_xyz
1 'x, y, z'
2 '-x, -y, -z'

loop_
_atom_site_label
_atom_site_type_symbol
_atom_site_fract_x
_atom_site_fract_y
_atom_site_fract_z
_atom_site_U_iso_or_equiv
_atom_site_occupancy
_atom_site_adp_type
W1 W 0.742(4) 0.246(2) 0.748(1) 0.041(5) 1.00000 Uiso
F11 F 0.54(2) 0.68(1) 0.294(7) 0.02478 1.00000 Uiso
F12 F 0.10(2) 0.77(1) 0.339(9) 0.02478 1.00000 Uiso
O13 O 0.00(2) 0.78(2) 0.208(9) 0.02478 1.00000 Uiso
O14 O 0.44(3) 0.81(2) 0.18(1) 0.02478 1.00000 Uiso
F15 F 0.37(2) 0.97(2) 0.258(9) 0.02478 1.00000 Uiso
O16 O 0.20(2) 0.62(1) 0.204(7) 0.02478 1.00000 Uiso
W2 W 0.73850 0.24062 0.08447 0.023(7) 1.00000 Uiso
F21 F 0.18(2) 0.56047 0.924(9) 0.02478 1.00000 Uiso
F22 F 0.40(2) 0.75(2) 0.826(7) 0.02478 1.00000 Uiso
O23 O 0.10(3) 0.79(2) 0.00(1) 0.02478 1.00000 Uiso
O24 O 0.51(2) 0.80(2) 0.958(9) 0.02478 1.00000 Uiso
F25 F 0.99(3) 0.76(2) 0.872(8) 0.02478 1.00000 Uiso
O26 O 0.29(3) 0.97(2) 0.90(1) 0.02478 1.00000 Uiso
W3 W 0.758(2) 0.258(2) 0.415(1) 0.013(5) 1.00000 Uiso
F31 F 0.07(2) 0.25(1) 0.466(7) 0.02478 1.00000 Uiso
O32 O 0.48(3) 0.23(2) 0.38(1) 0.02478 1.00000 Uiso
O33 O 0.95(2) 0.23(2) 0.35(1) 0.02478 1.00000 Uiso
F34 F 0.60(2) 0.26(1) 0.506(9) 0.02478 1.00000 Uiso
O35 O 0.67(3) 0.06(2) 0.44(1) 0.02478 1.00000 Uiso
F36 F 0.86(2) 0.46(2) 0.421(9) 0.02478 1.00000 Uiso
N11 N 0.82(2) 0.65(1) 0.075(8) 0.01900 1.00000 Uiso
N12 N 0.73(3) 0.76(2) 0.40(1) 0.01900 1.00000 Uiso
N13 N 0.74(3) 0.74(3) 0.74(1) 0.01900 1.00000 Uiso
N21 N 0.75(3) 0.01(2) 0.92(1) 0.01900 1.00000 Uiso
H11 H 0.75(3) 0.07(2) 0.88(1) 0.01900 1.00000 Uiso
H21 H 0.75(3) 0.07(2) 0.95(1) 0.01900 1.00000 Uiso
H31 H 0.64(3) 0.96(2) 0.92(1) 0.01900 1.00000 Uiso
H41 H 0.86(3) 0.96(2) 0.92(1) 0.01900 1.00000 Uiso
N22 N 0.78(2) 0.02(2) 0.28(1) 0.01900 1.00000 Uiso
H12 H 0.78(2) 0.08(2) 0.24(1) 0.01900 1.00000 Uiso
H22 H 0.78(2) 0.08(2) 0.31(1) 0.01900 1.00000 Uiso
H32 H 0.67(2) 0.97(2) 0.28(1) 0.01900 1.00000 Uiso
H42 H 0.89(2) 0.97(2) 0.28(1) 0.01900 1.00000 Uiso
N23 N 0.70(2) -0.03(2) 0.567(8) 0.01900 1.00000 Uiso
H13 H 0.70(2) 0.03(2) 0.530(8) 0.01900 1.00000 Uiso
H23 H 0.70(2) 0.03(2) 0.602(8) 0.01900 1.00000 Uiso
H33 H 0.59(2) 0.92(2) 0.566(8) 0.01900 1.00000 Uiso
H43 H 0.80(2) 0.92(2) 0.566(8) 0.01900 1.00000 Uiso
N24 N 0.26(2) 0.45(2) 0.091(9) 0.01900 1.00000 Uiso
H14 H 0.26(2) 0.50(2) 0.054(9) 0.01900 1.00000 Uiso
H24 H 0.26(2) 0.50(2) 0.126(9) 0.01900 1.00000 Uiso
H34 H 0.15(2) 0.39(2) 0.090(9) 0.01900 1.00000 Uiso
H44 H 0.37(2) 0.39(2) 0.090(9) 0.01900 1.00000 Uiso
N25 N 0.25(3) 0.51(2) 0.41(1) 0.01900 1.00000 Uiso
H15 H 0.25(3) 0.56(2) 0.38(1) 0.01900 1.00000 Uiso
H25 H 0.25(3) 0.56(2) 0.45(1) 0.01900 1.00000 Uiso
H35 H 0.14(3) 0.46(2) 0.41(1) 0.01900 1.00000 Uiso
H45 H 0.36(3) 0.46(2) 0.41(1) 0.01900 1.00000 Uiso
N26 N 0.12(2) 0.51(2) 0.727(7) 0.01900 1.00000 Uiso
H16 H 0.12(2) 0.57(2) 0.691(7) 0.01900 1.00000 Uiso
H26 H 0.12(2) 0.57(2) 0.763(7) 0.01900 1.00000 Uiso
H36 H 0.02(2) 0.46(2) 0.727(7) 0.01900 1.00000 Uiso
H46 H 0.23(2) 0.46(2) 0.727(7) 0.01900 1.00000 Uiso

loop_
_atom_type_symbol
_atom_type_scat_dispersion_real
_atom_type_scat_dispersion_imag
W -5.50652 5.53006
F 0.06798 0.05302
O 0.04556 0.03205
N 0.02879 0.01806
H -0.00053 0.00000

loop_
_diffrn_radiation_wavelength
_diffrn_radiation_wavelength_wt
1.5406 1.0000
1.5443 0.5000
